data_2223529
loop_
_publ_author_name
'Zhang, Li'

_publ_section_title
;
 4-Bromo-3-methylanilinium hydrogen sulfate
;
_journal_coeditor_code PV2203
_journal_issue 10
_journal_name_full 'Acta Crystallographica Section E'
_journal_page_first o2421
_journal_paper_doi 10.1107/S160053680903493X
_journal_volume 65
_journal_year 2009
_chemical_formula_iupac 'C7 H9 Br N +, H S O4 -'
_chemical_formula_moiety 'C7 H9 Br N +, H O4 S -'
_chemical_formula_sum 'C7 H10 Br N O4 S'
_chemical_formula_weight 284.13
_chemical_name_systematic
;
4-Bromo-3-methylanilinium hydrogen sulfate
;
_space_group_IT_number 2
_symmetry_cell_setting triclinic
_symmetry_space_group_name_Hall '-P 1'
_symmetry_space_group_name_H-M 'P -1'
_atom_sites_solution_hydrogens geom
_atom_sites_solution_primary direct
_atom_sites_solution_secondary difmap
_audit_creation_method SHELXL-97
_cell_angle_alpha 98.92(3)
_cell_angle_beta 96.22(3)
_cell_angle_gamma 100.01(3)
_cell_formula_units_Z 2
_cell_length_a 4.9448(10)
_cell_length_b 6.4084(13)
_cell_length_c 16.674(3)
_cell_measurement_reflns_used 1804
_cell_measurement_temperature 298(2)
_cell_measurement_theta_max 27.49
_cell_measurement_theta_min 3.28
_cell_volume 509.04(19)
_computing_cell_refinement 'CrystalClear (Rigaku, 2005)'
_computing_data_collection 'CrystalClear (Rigaku, 2005)'
_computing_data_reduction 'CrystalClear (Rigaku, 2005)'
_computing_molecular_graphics 'SHELXTL (Sheldrick, 2008)'
_computing_publication_material 'SHELXTL (Sheldrick, 2008)'
_computing_structure_refinement 'SHELXL97 (Sheldrick, 2008)'
_computing_structure_solution 'SHELXS97 (Sheldrick, 2008)'
_diffrn_ambient_temperature 298(2)
_diffrn_detector_area_resol_mean 13.6612
_diffrn_measured_fraction_theta_full 0.989
_diffrn_measured_fraction_theta_max 0.989
_diffrn_measurement_device_type 'Rigaku Mercury2'
_diffrn_measurement_method 'CCD profile fitting'
_diffrn_radiation_monochromator graphite
_diffrn_radiation_source 'fine-focus sealed tube'
_diffrn_radiation_type MoK\a
_diffrn_radiation_wavelength 0.71073
_diffrn_reflns_av_R_equivalents 0.0530
_diffrn_reflns_av_sigmaI/netI 0.0660
_diffrn_reflns_limit_h_max 6
_diffrn_reflns_limit_h_min -6
_diffrn_reflns_limit_k_max 8
_diffrn_reflns_limit_k_min -8
_diffrn_reflns_limit_l_max 21
_diffrn_reflns_limit_l_min -21
_diffrn_reflns_number 5279
_diffrn_reflns_theta_full 27.49
_diffrn_reflns_theta_max 27.49
_diffrn_reflns_theta_min 3.28
_exptl_absorpt_coefficient_mu 4.231
_exptl_absorpt_correction_T_max 1.000
_exptl_absorpt_correction_T_min 0.910
_exptl_absorpt_correction_type multi-scan
_exptl_absorpt_process_details '(CrystalClear; Rigaku, 2005)'
_exptl_crystal_colour Colorless
_exptl_crystal_density_diffrn 1.854
_exptl_crystal_density_method 'not measured'
_exptl_crystal_description block
_exptl_crystal_F_000 284
_exptl_crystal_size_max 0.40
_exptl_crystal_size_mid 0.05
_exptl_crystal_size_min 0.05
_refine_diff_density_max 0.396
_refine_diff_density_min -0.672
_refine_ls_extinction_method none
_refine_ls_goodness_of_fit_ref 1.070
_refine_ls_hydrogen_treatment constr
_refine_ls_matrix_type full
_refine_ls_number_parameters 129
_refine_ls_number_reflns 2323
_refine_ls_number_restraints 0
_refine_ls_restrained_S_all 1.070
_refine_ls_R_factor_all 0.0678
_refine_ls_R_factor_gt 0.0485
_refine_ls_shift/su_max 0.000
_refine_ls_shift/su_mean 0.000
_refine_ls_structure_factor_coef Fsqd
_refine_ls_weighting_details 'calc w=1/[\s^2^(Fo^2^)+(0.0426P)^2^+0.1536P] where P=(Fo^2^+2Fc^2^)/3'
_refine_ls_weighting_scheme calc
_refine_ls_wR_factor_gt 0.1065
_refine_ls_wR_factor_ref 0.1147
_reflns_number_gt 1804
_reflns_number_total 2323
_reflns_threshold_expression I>2\s(I)
_cod_data_source_file pv2203.cif
_cod_data_source_block I
_cod_original_cell_volume 509.04(17)
_cod_database_code 2223529
_cod_database_fobs_code 2223529

loop_
_symmetry_equiv_pos_as_xyz
'x, y, z'
'-x, -y, -z'

loop_
_atom_site_type_symbol
_atom_site_label
_atom_site_fract_x
_atom_site_fract_y
_atom_site_fract_z
_atom_site_U_iso_or_equiv
_atom_site_adp_type
_atom_site_calc_flag
_atom_site_refinement_flags
_atom_site_occupancy
_atom_site_disorder_assembly
_atom_site_disorder_group
Br Br1 0.74330(10) 0.74731(8) 0.96412(3) 0.0635(2) Uani d . 1 . .
N N1 0.0682(6) 0.3866(4) 0.63055(17) 0.0278(6) Uani d . 1 . .
H H1A -0.0452 0.4741 0.6182 0.042 Uiso calc R 1 . .
H H1B -0.0308 0.2561 0.6299 0.042 Uiso calc R 1 . .
H H1C 0.1857 0.3782 0.5939 0.042 Uiso calc R 1 . .
C C1 0.5271(7) 0.6260(6) 0.8613(2) 0.0355(8) Uani d . 1 . .
C C4 0.2233(7) 0.4704(5) 0.7120(2) 0.0273(7) Uani d . 1 . .
C C5 0.4016(7) 0.3520(5) 0.7448(2) 0.0290(7) Uani d . 1 . .
H H5 0.4154 0.2193 0.7156 0.035 Uiso calc R 1 . .
C C3 0.1915(7) 0.6643(5) 0.7535(2) 0.0329(8) Uani d . 1 . .
H H3 0.0696 0.7418 0.7309 0.039 Uiso calc R 1 . .
C C6 0.5593(7) 0.4282(6) 0.8206(2) 0.0309(8) Uani d . 1 . .
C C2 0.3444(8) 0.7420(6) 0.8295(2) 0.0404(9) Uani d . 1 . .
H H2 0.3247 0.8723 0.8594 0.049 Uiso calc R 1 . .
C C7 0.7547(8) 0.2971(7) 0.8549(3) 0.0458(10) Uani d . 1 . .
H H7A 0.9411 0.3782 0.8635 0.069 Uiso calc R 1 . .
H H7B 0.7431 0.1659 0.8169 0.069 Uiso calc R 1 . .
H H7C 0.7043 0.2638 0.9061 0.069 Uiso calc R 1 . .
S S1 0.37322(15) 0.18764(12) 0.42345(5) 0.0231(2) Uani d . 1 . .
O O1 0.6927(5) 0.1969(4) 0.43590(16) 0.0379(6) Uani d . 1 . .
H H1 0.7257 0.0932 0.4558 0.057 Uiso calc R 1 . .
O O2 0.2512(6) 0.0108(4) 0.35840(16) 0.0433(7) Uani d . 1 . .
O O3 0.3537(5) 0.3945(3) 0.40391(16) 0.0328(6) Uani d . 1 . .
O O4 0.2770(5) 0.1540(4) 0.50052(14) 0.0305(5) Uani d . 1 . .

loop_
_atom_site_aniso_label
_atom_site_aniso_U_11
_atom_site_aniso_U_22
_atom_site_aniso_U_33
_atom_site_aniso_U_12
_atom_site_aniso_U_13
_atom_site_aniso_U_23
Br1 0.0640(3) 0.0704(4) 0.0396(3) -0.0081(2) -0.0124(2) -0.0034(2)
N1 0.0312(15) 0.0272(15) 0.0268(14) 0.0091(11) 0.0038(11) 0.0062(12)
C1 0.0342(19) 0.038(2) 0.0290(18) -0.0039(15) 0.0024(15) 0.0041(16)
C4 0.0278(17) 0.0235(17) 0.0296(18) 0.0015(13) 0.0040(13) 0.0058(14)
C5 0.0307(17) 0.0267(17) 0.0319(18) 0.0076(14) 0.0071(14) 0.0080(15)
C3 0.0350(19) 0.0261(18) 0.038(2) 0.0064(14) 0.0067(15) 0.0066(16)
C6 0.0254(17) 0.0352(19) 0.0342(19) 0.0017(14) 0.0067(14) 0.0156(16)
C2 0.050(2) 0.0265(19) 0.041(2) 0.0040(16) 0.0063(18) -0.0014(17)
C7 0.044(2) 0.055(3) 0.043(2) 0.0132(18) -0.0031(18) 0.023(2)
S1 0.0207(4) 0.0192(4) 0.0313(4) 0.0042(3) 0.0043(3) 0.0091(3)
O1 0.0225(12) 0.0427(15) 0.0590(17) 0.0108(10) 0.0136(11) 0.0304(13)
O2 0.0570(17) 0.0272(13) 0.0392(15) -0.0020(11) 0.0044(13) -0.0009(12)
O3 0.0303(13) 0.0235(12) 0.0486(15) 0.0056(10) 0.0055(11) 0.0181(11)
O4 0.0318(13) 0.0285(13) 0.0369(14) 0.0092(10) 0.0122(10) 0.0145(11)

loop_
_atom_type_symbol
_atom_type_description
_atom_type_scat_dispersion_real
_atom_type_scat_dispersion_imag
_atom_type_scat_source
C C 0.0033 0.0016 'International Tables Vol C Tables 4.2.6.8 and 6.1.1.4'
Br Br -0.2901 2.4595 'International Tables Vol C Tables 4.2.6.8 and 6.1.1.4'
N N 0.0061 0.0033 'International Tables Vol C Tables 4.2.6.8 and 6.1.1.4'
O O 0.0106 0.0060 'International Tables Vol C Tables 4.2.6.8 and 6.1.1.4'
S S 0.1246 0.1234 'International Tables Vol C Tables 4.2.6.8 and 6.1.1.4'
H H 0.0000 0.0000 'International Tables Vol C Tables 4.2.6.8 and 6.1.1.4'

loop_
_geom_angle_atom_site_label_1
_geom_angle_atom_site_label_2
_geom_angle_atom_site_label_3
_geom_angle_site_symmetry_1
_geom_angle_site_symmetry_3
_geom_angle
_geom_angle_publ_flag
C4 N1 H1A . . 109.5 ?
C4 N1 H1B . . 109.5 ?
H1A N1 H1B . . 109.5 ?
C4 N1 H1C . . 109.5 ?
H1A N1 H1C . . 109.5 ?
H1B N1 H1C . . 109.5 ?
C2 C1 C6 . . 122.6(3) ?
C2 C1 Br1 . . 117.8(3) ?
C6 C1 Br1 . . 119.6(3) ?
C3 C4 C5 . . 121.7(3) ?
C3 C4 N1 . . 119.5(3) ?
C5 C4 N1 . . 118.8(3) ?
C6 C5 C4 . . 120.8(3) ?
C6 C5 H5 . . 119.6 ?
C4 C5 H5 . . 119.6 ?
C4 C3 C2 . . 118.4(3) ?
C4 C3 H3 . . 120.8 ?
C2 C3 H3 . . 120.8 ?
C5 C6 C1 . . 116.7(3) ?
C5 C6 C7 . . 119.9(3) ?
C1 C6 C7 . . 123.4(3) ?
C3 C2 C1 . . 119.8(3) ?
C3 C2 H2 . . 120.1 ?
C1 C2 H2 . . 120.1 ?
C6 C7 H7A . . 109.5 ?
C6 C7 H7B . . 109.5 ?
H7A C7 H7B . . 109.5 ?
C6 C7 H7C . . 109.5 ?
H7A C7 H7C . . 109.5 ?
H7B C7 H7C . . 109.5 ?
O3 S1 O2 . . 114.06(16) ?
O3 S1 O4 . . 113.59(14) ?
O2 S1 O4 . . 111.41(15) ?
O3 S1 O1 . . 102.60(13) ?
O2 S1 O1 . . 107.73(16) ?
O4 S1 O1 . . 106.61(14) ?
S1 O1 H1 . . 109.5 ?

loop_
_geom_bond_atom_site_label_1
_geom_bond_atom_site_label_2
_geom_bond_site_symmetry_2
_geom_bond_distance
_geom_bond_publ_flag
Br1 C1 . 1.894(4) ?
N1 C4 . 1.458(4) ?
N1 H1A . 0.8900 ?
N1 H1B . 0.8900 ?
N1 H1C . 0.8900 ?
C1 C2 . 1.379(6) ?
C1 C6 . 1.386(5) ?
C4 C3 . 1.369(5) ?
C4 C5 . 1.382(5) ?
C5 C6 . 1.380(5) ?
C5 H5 . 0.9300 ?
C3 C2 . 1.376(5) ?
C3 H3 . 0.9300 ?
C6 C7 . 1.509(5) ?
C2 H2 . 0.9300 ?
C7 H7A . 0.9600 ?
C7 H7B . 0.9600 ?
C7 H7C . 0.9600 ?
S1 O3 . 1.430(2) ?
S1 O2 . 1.437(3) ?
S1 O4 . 1.452(2) ?
S1 O1 . 1.560(2) ?
O1 H1 . 0.8200 ?

loop_
_geom_hbond_atom_site_label_D
_geom_hbond_atom_site_label_H
_geom_hbond_atom_site_label_A
_geom_hbond_site_symmetry_A
_geom_hbond_distance_DH
_geom_hbond_distance_HA
_geom_hbond_distance_DA
_geom_hbond_angle_DHA
N1 H1A O3 2_566 0.89 1.90 2.767(3) 166.0
N1 H1B O2 2_556 0.89 1.91 2.797(4) 173.0
O1 H1 O4 2_656 0.82 1.84 2.650(3) 168.3
N1 H1C O4 . 0.89 2.09 2.829(4) 139.7

loop_
_cod_related_entry_id
_cod_related_entry_database
_cod_related_entry_code
1 ChemSpider 30655898
